data_2204365
loop_
_publ_author_name
'Limor Tessler'
'Israel Goldberg'

_publ_section_title
;
 Losartan, an antihypertensive drug
;
_journal_issue 10
_journal_name_full 'Acta Crystallographica Section E'
_journal_page_first o1830
_journal_page_last o1832
_journal_paper_doi 10.1107/S1600536804022949
_journal_volume 60
_journal_year 2004
_chemical_formula_iupac 'C22 H23 Cl N6 O'
_chemical_formula_moiety 'C22 H23 Cl N6 O'
_chemical_formula_sum 'C22 H23 Cl N6 O'
_chemical_formula_weight 422.91
_chemical_name_common lorastan
_chemical_name_systematic
;
2-butyl-4-chloro-1-[2'-(2H-tetrazol-5-yl)-1,1'-biphenyl-4-ylmethyl]-1H-
imidazole-5-methanol
;
_space_group_IT_number 14
_symmetry_cell_setting monoclinic
_symmetry_space_group_name_Hall '-P 2yn'
_symmetry_space_group_name_H-M 'P 1 21/n 1'
_atom_sites_solution_hydrogens geom
_atom_sites_solution_primary direct
_atom_sites_solution_secondary difmap
_audit_creation_method SHELXL-97
_cell_angle_alpha 90.00
_cell_angle_beta 101.2700(9)
_cell_angle_gamma 90.00
_cell_formula_units_Z 4
_cell_length_a 10.30020(10)
_cell_length_b 11.7916(2)
_cell_length_c 17.5843(2)
_cell_measurement_reflns_used 4597
_cell_measurement_temperature 110(2)
_cell_measurement_theta_max 28.20
_cell_measurement_theta_min 1.41
_cell_volume 2094.53(5)
_computing_cell_refinement 'DENZO (Otwinowski & Minor, 1997)'
_computing_data_collection 'COLLECT (Nonius, 1999)'
_computing_data_reduction DENZO
_computing_molecular_graphics 'ORTEPIII (Burnett & Johnson, 1996) and MERCURY (Bruno et al., 2002)'
_computing_publication_material SHELXL97
_computing_structure_refinement 'SHELXL97 (Sheldrick, 1997)'
_computing_structure_solution 'SIR-92 (Altomare et al., 1994)'
_diffrn_ambient_temperature 110(2)
_diffrn_detector_area_resol_mean '56 microns'
_diffrn_measured_fraction_theta_full 0.971
_diffrn_measured_fraction_theta_max 0.971
_diffrn_measurement_device_type 'Nonius KappaCCD'
_diffrn_measurement_method '1\%, \f and \w scans'
_diffrn_radiation_monochromator graphite
_diffrn_radiation_source 'fine-focus sealed tube'
_diffrn_radiation_type MoK\a
_diffrn_radiation_wavelength 0.71073
_diffrn_reflns_av_R_equivalents 0.0300
_diffrn_reflns_av_sigmaI/netI 0.0325
_diffrn_reflns_limit_h_max 13
_diffrn_reflns_limit_h_min -13
_diffrn_reflns_limit_k_max 15
_diffrn_reflns_limit_k_min -14
_diffrn_reflns_limit_l_max 22
_diffrn_reflns_limit_l_min -23
_diffrn_reflns_number 16317
_diffrn_reflns_theta_full 28.20
_diffrn_reflns_theta_max 28.20
_diffrn_reflns_theta_min 2.36
_exptl_absorpt_coefficient_mu 0.209
_exptl_absorpt_correction_type none
_exptl_crystal_colour colorless
_exptl_crystal_density_diffrn 1.341
_exptl_crystal_density_method 'not measured'
_exptl_crystal_description prisms
_exptl_crystal_F_000 888
_exptl_crystal_size_max 0.35
_exptl_crystal_size_mid 0.30
_exptl_crystal_size_min 0.20
_refine_diff_density_max 0.274
_refine_diff_density_min -0.355
_refine_ls_extinction_method none
_refine_ls_goodness_of_fit_ref 1.021
_refine_ls_hydrogen_treatment constr
_refine_ls_matrix_type full
_refine_ls_number_parameters 274
_refine_ls_number_reflns 5018
_refine_ls_number_restraints 0
_refine_ls_restrained_S_all 1.021
_refine_ls_R_factor_all 0.0520
_refine_ls_R_factor_gt 0.0406
_refine_ls_shift/su_max 0.000
_refine_ls_shift/su_mean 0.000
_refine_ls_structure_factor_coef Fsqd
_refine_ls_weighting_details 'calc w = 1/[\s^2^(Fo^2^)+(0.0546P)^2^+0.9659P] where P = (Fo^2^+2Fc^2^)/3'
_refine_ls_weighting_scheme calc
_refine_ls_wR_factor_gt 0.1008
_refine_ls_wR_factor_ref 0.1088
_reflns_number_gt 4125
_reflns_number_total 5018
_reflns_threshold_expression I>2\s(I)
_cod_data_source_file lh6272.cif
_cod_data_source_block I
_cod_original_sg_symbol_H-M 'P 21/n'
_cod_database_code 2204365
_cod_database_fobs_code 2204365

loop_
_symmetry_equiv_pos_as_xyz
'x, y, z'
'-x+1/2, y+1/2, -z+1/2'
'-x, -y, -z'
'x-1/2, -y-1/2, z-1/2'

loop_
_atom_site_label
_atom_site_fract_x
_atom_site_fract_y
_atom_site_fract_z
_atom_site_U_iso_or_equiv
_atom_site_adp_type
_atom_site_calc_flag
_atom_site_refinement_flags
_atom_site_occupancy
_atom_site_type_symbol
Cl1 0.40505(4) -0.41837(4) 0.55930(2) 0.02981(11) Uani d . 1 Cl
O1 0.03305(9) -0.36146(9) 0.38855(6) 0.0254(2) Uani d . 1 O
HO1 0.0198 -0.3339 0.4369 0.056(7) Uiso d R 1 H
N1 0.07275(12) 0.29366(12) 0.48110(7) 0.0265(3) Uani d . 1 N
N2 0.19637(13) 0.28529(13) 0.52040(7) 0.0293(3) Uani d . 1 N
N3 0.26942(12) 0.26337(11) 0.46869(7) 0.0213(3) Uani d . 1 N
HN3 0.3647 0.2548 0.4830 0.048(6) Uiso d R 1 H
N4 0.20135(11) 0.25746(10) 0.39619(7) 0.0198(2) Uani d . 1 N
N5 0.30014(11) -0.25842(10) 0.36624(6) 0.0168(2) Uani d . 1 N
N6 0.46810(11) -0.25516(10) 0.46609(7) 0.0198(2) Uani d . 1 N
C1 0.07770(13) 0.27628(11) 0.40562(8) 0.0174(3) Uani d . 1 C
C2 -0.04010(13) 0.28085(11) 0.34247(8) 0.0168(3) Uani d . 1 C
C3 -0.12283(14) 0.37577(12) 0.33796(8) 0.0220(3) Uani d . 1 C
H3 -0.1029 0.4345 0.3754 0.026 Uiso calc R 1 H
C4 -0.23390(14) 0.38475(13) 0.27911(9) 0.0243(3) Uani d . 1 C
H4 -0.2900 0.4492 0.2768 0.029 Uiso calc R 1 H
C5 -0.26324(14) 0.30023(13) 0.22383(8) 0.0228(3) Uani d . 1 C
H5 -0.3392 0.3066 0.1836 0.027 Uiso calc R 1 H
C6 -0.18136(13) 0.20606(12) 0.22737(8) 0.0196(3) Uani d . 1 C
H6 -0.2013 0.1488 0.1888 0.024 Uiso calc R 1 H
C7 -0.06988(13) 0.19393(11) 0.28677(8) 0.0170(3) Uani d . 1 C
C8 0.00861(12) 0.08744(11) 0.29040(8) 0.0155(3) Uani d . 1 C
C9 0.05056(13) 0.04784(12) 0.22434(8) 0.0170(3) Uani d . 1 C
H9 0.0320 0.0909 0.1778 0.020 Uiso calc R 1 H
C10 0.11924(13) -0.05394(12) 0.22598(8) 0.0173(3) Uani d . 1 C
H10 0.1490 -0.0789 0.1809 0.021 Uiso calc R 1 H
C11 0.14467(13) -0.11941(12) 0.29278(8) 0.0170(3) Uani d . 1 C
C12 0.10158(13) -0.08105(12) 0.35895(8) 0.0179(3) Uani d . 1 C
H12 0.1178 -0.1255 0.4049 0.021 Uiso calc R 1 H
C13 0.03522(13) 0.02156(11) 0.35778(8) 0.0177(3) Uani d . 1 C
H13 0.0076 0.0473 0.4033 0.021 Uiso calc R 1 H
C14 0.21571(14) -0.23136(12) 0.29156(8) 0.0203(3) Uani d . 1 C
H14A 0.1495 -0.2924 0.2774 0.024 Uiso calc R 1 H
H14B 0.2707 -0.2286 0.2513 0.024 Uiso calc R 1 H
C15 0.27353(13) -0.34199(12) 0.41694(8) 0.0179(3) Uani d . 1 C
C16 0.15658(14) -0.41918(12) 0.40095(9) 0.0224(3) Uani d . 1 C
H16A 0.1613 -0.4652 0.3545 0.027 Uiso calc R 1 H
H16B 0.1610 -0.4718 0.4453 0.027 Uiso calc R 1 H
C17 0.37851(13) -0.33655(12) 0.47723(8) 0.0191(3) Uani d . 1 C
C18 0.41734(13) -0.20820(12) 0.39782(8) 0.0185(3) Uani d . 1 C
C19 0.48298(15) -0.11558(12) 0.36113(9) 0.0227(3) Uani d . 1 C
H19A 0.4610 -0.1258 0.3042 0.027 Uiso calc R 1 H
H19B 0.5800 -0.1244 0.3775 0.027 Uiso calc R 1 H
C20 0.44592(14) 0.00613(12) 0.38004(9) 0.0229(3) Uani d . 1 C
H20A 0.3535 0.0216 0.3538 0.028 Uiso calc R 1 H
H20B 0.4505 0.0129 0.4366 0.028 Uiso calc R 1 H
C21 0.53735(16) 0.09469(13) 0.35454(9) 0.0262(3) Uani d . 1 C
H21A 0.5382 0.0833 0.2988 0.031 Uiso calc R 1 H
H21B 0.5008 0.1711 0.3604 0.031 Uiso calc R 1 H
C22 0.67924(16) 0.09025(15) 0.40002(10) 0.0316(4) Uani d . 1 C
H22A 0.6790 0.0931 0.4557 0.047 Uiso calc R 1 H
H22B 0.7289 0.1551 0.3857 0.047 Uiso calc R 1 H
H22C 0.7211 0.0196 0.3879 0.047 Uiso calc R 1 H

loop_
_atom_site_aniso_label
_atom_site_aniso_U_11
_atom_site_aniso_U_22
_atom_site_aniso_U_33
_atom_site_aniso_U_12
_atom_site_aniso_U_13
_atom_site_aniso_U_23
Cl1 0.0291(2) 0.0371(2) 0.02245(19) 0.00444(16) 0.00294(14) 0.01091(15)
O1 0.0149(5) 0.0340(6) 0.0268(5) 0.0010(4) 0.0029(4) -0.0065(4)
N1 0.0176(6) 0.0422(8) 0.0190(6) 0.0030(5) 0.0020(5) -0.0039(5)
N2 0.0198(6) 0.0470(8) 0.0206(6) 0.0033(6) 0.0023(5) -0.0042(6)
N3 0.0155(6) 0.0278(7) 0.0195(6) 0.0009(5) 0.0006(4) -0.0018(5)
N4 0.0158(5) 0.0244(6) 0.0181(5) -0.0012(5) 0.0008(4) -0.0016(5)
N5 0.0163(5) 0.0171(6) 0.0165(5) 0.0034(4) 0.0016(4) -0.0014(4)
N6 0.0159(6) 0.0238(6) 0.0188(5) 0.0021(5) 0.0014(4) -0.0009(5)
C1 0.0164(6) 0.0168(6) 0.0193(6) -0.0007(5) 0.0042(5) -0.0015(5)
C2 0.0135(6) 0.0181(6) 0.0188(6) -0.0015(5) 0.0031(5) 0.0014(5)
C3 0.0208(7) 0.0193(7) 0.0255(7) 0.0018(5) 0.0034(6) -0.0026(6)
C4 0.0188(7) 0.0220(7) 0.0309(8) 0.0069(6) 0.0020(6) 0.0013(6)
C5 0.0160(6) 0.0243(7) 0.0257(7) 0.0021(5) -0.0019(5) 0.0042(6)
C6 0.0176(6) 0.0189(7) 0.0212(7) -0.0016(5) 0.0009(5) 0.0006(5)
C7 0.0158(6) 0.0170(6) 0.0186(6) -0.0008(5) 0.0044(5) 0.0023(5)
C8 0.0108(6) 0.0148(6) 0.0194(6) -0.0017(5) -0.0005(5) 0.0003(5)
C9 0.0156(6) 0.0180(6) 0.0161(6) -0.0027(5) 0.0002(5) 0.0019(5)
C10 0.0152(6) 0.0198(7) 0.0163(6) -0.0022(5) 0.0018(5) -0.0024(5)
C11 0.0131(6) 0.0186(6) 0.0182(6) -0.0001(5) 0.0004(5) -0.0009(5)
C12 0.0179(6) 0.0193(7) 0.0157(6) 0.0013(5) 0.0015(5) 0.0028(5)
C13 0.0167(6) 0.0191(7) 0.0171(6) -0.0001(5) 0.0028(5) -0.0010(5)
C14 0.0211(7) 0.0226(7) 0.0155(6) 0.0059(5) -0.0010(5) -0.0008(5)
C15 0.0159(6) 0.0181(6) 0.0199(6) 0.0031(5) 0.0043(5) 0.0003(5)
C16 0.0185(7) 0.0209(7) 0.0277(7) -0.0016(5) 0.0043(6) -0.0023(6)
C17 0.0179(6) 0.0214(7) 0.0181(6) 0.0042(5) 0.0038(5) 0.0027(5)
C18 0.0157(6) 0.0185(6) 0.0216(6) 0.0028(5) 0.0047(5) -0.0030(5)
C19 0.0231(7) 0.0209(7) 0.0262(7) -0.0011(6) 0.0097(6) -0.0022(6)
C20 0.0203(7) 0.0215(7) 0.0269(7) -0.0012(6) 0.0042(6) -0.0011(6)
C21 0.0297(8) 0.0226(7) 0.0264(7) -0.0027(6) 0.0058(6) 0.0004(6)
C22 0.0251(8) 0.0319(9) 0.0398(9) -0.0083(6) 0.0110(7) -0.0037(7)

loop_
_atom_type_symbol
_atom_type_description
_atom_type_scat_dispersion_real
_atom_type_scat_dispersion_imag
_atom_type_scat_source
C C 0.0033 0.0016 'International Tables Vol C Tables 4.2.6.8 and 6.1.1.4'
H H 0.0000 0.0000 'International Tables Vol C Tables 4.2.6.8 and 6.1.1.4'
O O 0.0106 0.0060 'International Tables Vol C Tables 4.2.6.8 and 6.1.1.4'
N N 0.0061 0.0033 'International Tables Vol C Tables 4.2.6.8 and 6.1.1.4'
Cl Cl 0.1484 0.1585 'International Tables Vol C Tables 4.2.6.8 and 6.1.1.4'

loop_
_geom_angle_atom_site_label_1
_geom_angle_atom_site_label_2
_geom_angle_atom_site_label_3
_geom_angle
C16 O1 HO1 108.0
N2 N1 C1 106.44(11)
N3 N2 N1 105.95(11)
N2 N3 N4 114.03(11)
N2 N3 HN3 121.9
N4 N3 HN3 124.1
N3 N4 C1 102.07(11)
C18 N5 C15 108.46(11)
C18 N5 C14 126.57(12)
C15 N5 C14 124.97(12)
C18 N6 C17 105.24(11)
N4 C1 N1 111.51(12)
N4 C1 C2 125.19(12)
N1 C1 C2 123.28(12)
C3 C2 C7 119.66(12)
C3 C2 C1 118.25(12)
C7 C2 C1 122.09(12)
C4 C3 C2 120.47(13)
C4 C3 H3 119.8
C2 C3 H3 119.8
C5 C4 C3 120.23(13)
C5 C4 H4 119.9
C3 C4 H4 119.9
C4 C5 C6 119.82(13)
C4 C5 H5 120.1
C6 C5 H5 120.1
C5 C6 C7 121.15(13)
C5 C6 H6 119.4
C7 C6 H6 119.4
C6 C7 C2 118.65(12)
C6 C7 C8 118.52(12)
C2 C7 C8 122.77(12)
C9 C8 C13 118.53(12)
C9 C8 C7 120.02(12)
C13 C8 C7 121.33(12)
C10 C9 C8 120.68(12)
C10 C9 H9 119.7
C8 C9 H9 119.7
C11 C10 C9 120.60(12)
C11 C10 H10 119.7
C9 C10 H10 119.7
C10 C11 C12 119.09(12)
C10 C11 C14 119.08(12)
C12 C11 C14 121.82(12)
C13 C12 C11 120.32(12)
C13 C12 H12 119.8
C11 C12 H12 119.8
C12 C13 C8 120.76(12)
C12 C13 H13 119.6
C8 C13 H13 119.6
N5 C14 C11 112.50(11)
N5 C14 H14A 109.1
C11 C14 H14A 109.1
N5 C14 H14B 109.1
C11 C14 H14B 109.1
H14A C14 H14B 107.8
C17 C15 N5 103.88(12)
C17 C15 C16 131.71(13)
N5 C15 C16 124.34(12)
O1 C16 C15 113.72(12)
O1 C16 H16A 108.8
C15 C16 H16A 108.8
O1 C16 H16B 108.8
C15 C16 H16B 108.8
H16A C16 H16B 107.7
C15 C17 N6 112.11(12)
C15 C17 Cl1 127.01(11)
N6 C17 Cl1 120.89(10)
N6 C18 N5 110.31(12)
N6 C18 C19 124.14(13)
N5 C18 C19 125.53(13)
C18 C19 C20 115.85(11)
C18 C19 H19A 108.3
C20 C19 H19A 108.3
C18 C19 H19B 108.3
C20 C19 H19B 108.3
H19A C19 H19B 107.4
C21 C20 C19 112.36(12)
C21 C20 H20A 109.1
C19 C20 H20A 109.1
C21 C20 H20B 109.1
C19 C20 H20B 109.1
H20A C20 H20B 107.9
C22 C21 C20 113.87(13)
C22 C21 H21A 108.8
C20 C21 H21A 108.8
C22 C21 H21B 108.8
C20 C21 H21B 108.8
H21A C21 H21B 107.7
C21 C22 H22A 109.5
C21 C22 H22B 109.5
H22A C22 H22B 109.5
C21 C22 H22C 109.5
H22A C22 H22C 109.5
H22B C22 H22C 109.5

loop_
_geom_bond_atom_site_label_1
_geom_bond_atom_site_label_2
_geom_bond_distance
Cl1 C17 1.7129(14)
O1 C16 1.4218(17)
O1 HO1 0.9447
N1 N2 1.3284(18)
N1 C1 1.3537(18)
N2 N3 1.3143(17)
N3 N4 1.3312(16)
N3 HN3 0.9697
N4 C1 1.3347(17)
N5 C18 1.3618(18)
N5 C15 1.3916(18)
N5 C14 1.4615(17)
N6 C18 1.3326(18)
N6 C17 1.3717(18)
C1 C2 1.4770(18)
C2 C3 1.3996(19)
C2 C7 1.4093(19)
C3 C4 1.389(2)
C3 H3 0.9500
C4 C5 1.384(2)
C4 H4 0.9500
C5 C6 1.388(2)
C5 H5 0.9500
C6 C7 1.4004(19)
C6 H6 0.9500
C7 C8 1.4881(18)
C8 C9 1.3965(19)
C8 C13 1.3984(18)
C9 C10 1.3906(19)
C9 H9 0.9500
C10 C11 1.3871(19)
C10 H10 0.9500
C11 C12 1.3992(19)
C11 C14 1.5115(19)
C12 C13 1.3878(19)
C12 H12 0.9500
C13 H13 0.9500
C14 H14A 0.9900
C14 H14B 0.9900
C15 C17 1.3598(19)
C15 C16 1.4920(19)
C16 H16A 0.9900
C16 H16B 0.9900
C18 C19 1.496(2)
C19 C20 1.538(2)
C19 H19A 0.9900
C19 H19B 0.9900
C20 C21 1.531(2)
C20 H20A 0.9900
C20 H20B 0.9900
C21 C22 1.524(2)
C21 H21A 0.9900
C21 H21B 0.9900
C22 H22A 0.9800
C22 H22B 0.9800
C22 H22C 0.9800

loop_
_geom_hbond_atom_site_label_D
_geom_hbond_atom_site_label_H
_geom_hbond_atom_site_label_A
_geom_hbond_site_symmetry_A
_geom_hbond_distance_DH
_geom_hbond_distance_HA
_geom_hbond_distance_DA
_geom_hbond_angle_DHA
_geom_hbond_publ_flag
O1 HO1 N1 3_556 0.94 1.94 2.8384(16) 159 yes
N3 HN3 N6 3_656 0.97 1.78 2.7242(16) 164 yes

loop_
_geom_torsion_atom_site_label_1
_geom_torsion_atom_site_label_2
_geom_torsion_atom_site_label_3
_geom_torsion_atom_site_label_4
_geom_torsion
C1 N1 N2 N3 -0.21(17)
N1 N2 N3 N4 0.54(18)
N2 N3 N4 C1 -0.62(16)
N3 N4 C1 N1 0.47(16)
N3 N4 C1 C2 179.04(13)
N2 N1 C1 N4 -0.18(17)
N2 N1 C1 C2 -178.78(14)
N4 C1 C2 C3 -127.52(15)
N1 C1 C2 C3 50.89(19)
N4 C1 C2 C7 51.6(2)
N1 C1 C2 C7 -129.98(15)
C7 C2 C3 C4 0.1(2)
C1 C2 C3 C4 179.20(13)
C2 C3 C4 C5 -0.6(2)
C3 C4 C5 C6 0.1(2)
C4 C5 C6 C7 0.9(2)
C5 C6 C7 C2 -1.4(2)
C5 C6 C7 C8 175.88(12)
C3 C2 C7 C6 0.93(19)
C1 C2 C7 C6 -178.18(12)
C3 C2 C7 C8 -176.25(12)
C1 C2 C7 C8 4.64(19)
C6 C7 C8 C9 50.55(17)
C2 C7 C8 C9 -132.27(14)
C6 C7 C8 C13 -125.58(14)
C2 C7 C8 C13 51.59(18)
C13 C8 C9 C10 -1.07(19)
C7 C8 C9 C10 -177.32(12)
C8 C9 C10 C11 1.52(19)
C9 C10 C11 C12 -0.73(19)
C9 C10 C11 C14 178.04(12)
C10 C11 C12 C13 -0.5(2)
C14 C11 C12 C13 -179.22(13)
C11 C12 C13 C8 0.9(2)
C9 C8 C13 C12 -0.14(19)
C7 C8 C13 C12 176.05(12)
C18 N5 C14 C11 -72.70(16)
C15 N5 C14 C11 107.97(14)
C10 C11 C14 N5 146.99(12)
C12 C11 C14 N5 -34.28(18)
C18 N5 C15 C17 0.12(14)
C14 N5 C15 C17 179.55(12)
C18 N5 C15 C16 -177.17(12)
C14 N5 C15 C16 2.3(2)
C17 C15 C16 O1 123.86(16)
N5 C15 C16 O1 -59.67(18)
N5 C15 C17 N6 -0.43(15)
C16 C15 C17 N6 176.57(13)
N5 C15 C17 Cl1 179.98(10)
C16 C15 C17 Cl1 -3.0(2)
C18 N6 C17 C15 0.57(15)
C18 N6 C17 Cl1 -179.81(10)
C17 N6 C18 N5 -0.48(15)
C17 N6 C18 C19 -179.04(12)
C15 N5 C18 N6 0.23(15)
C14 N5 C18 N6 -179.19(12)
C15 N5 C18 C19 178.77(12)
C14 N5 C18 C19 -0.7(2)
N6 C18 C19 C20 -91.43(17)
N5 C18 C19 C20 90.22(17)
C18 C19 C20 C21 168.14(13)
C19 C20 C21 C22 -67.35(17)

loop_
_cod_related_entry_id
_cod_related_entry_database
_cod_related_entry_code
1 ChemSpider 3824
